data_4068333
loop_
_publ_author_name
'Lucenti, Elena'
'D&#x2019;Alfonso, Giuseppe'
'Dragonetti, Claudia'
'Roberto, Dominique'
'Sironi, Angelo'
'Ugo, Renato'

_publ_section_title
;
 Low-Temperature Nucleophilic Attack of Me3SiO&#x2212;and MeO&#x2212;on
 Rhenium(I) and Rhenium(0) Carbonyl Complexes
;
_journal_issue 10
_journal_name_full Organometallics
_journal_page_first 3040
_journal_paper_doi 10.1021/om8007162
_journal_volume 28
_journal_year 2009
_chemical_formula_sum 'C27 H39 N O11 Re2'
_chemical_formula_weight 925.99
_chemical_name_systematic ?
_space_group_IT_number 2
_symmetry_cell_setting triclinic
_symmetry_space_group_name_Hall '-P 1'
_symmetry_space_group_name_H-M 'P -1'
_atom_sites_solution_hydrogens geom
_atom_sites_solution_primary direct
_atom_sites_solution_secondary difmap
_audit_creation_date 2008-03-06T14:23:27-00:00
_audit_creation_method 'WinGX routine CIF_UPDATE'
_cell_angle_alpha 97.188(2)
_cell_angle_beta 94.196(2)
_cell_angle_gamma 90.038(2)
_cell_formula_units_Z 4
_cell_length_a 11.819(2)
_cell_length_b 17.141(2)
_cell_length_c 17.175(2)
_cell_measurement_temperature 293(2)
_cell_volume 3442.7(8)
_computing_structure_refinement 'shelxl-97 (sheldrick, 1997)'
_diffrn_ambient_temperature 293(2)
_diffrn_measured_fraction_theta_full 0.997
_diffrn_measured_fraction_theta_max 0.997
_diffrn_radiation_monochromator graphite
_diffrn_radiation_type mok\a
_diffrn_radiation_wavelength 0.71073
_diffrn_reflns_av_R_equivalents 0.0311
_diffrn_reflns_av_unetI/netI 0.036
_diffrn_reflns_limit_h_max 13
_diffrn_reflns_limit_h_min -13
_diffrn_reflns_limit_k_max 19
_diffrn_reflns_limit_k_min -19
_diffrn_reflns_limit_l_max 19
_diffrn_reflns_limit_l_min -19
_diffrn_reflns_number 31101
_diffrn_reflns_theta_full 23.84
_diffrn_reflns_theta_max 23.84
_diffrn_reflns_theta_min 2.11
_exptl_absorpt_coefficient_mu 7.077
_exptl_absorpt_correction_T_max 1.000
_exptl_absorpt_correction_T_min 0.684
_exptl_absorpt_correction_type empirical
_exptl_absorpt_process_details SADABS
_exptl_crystal_colour colourless
_exptl_crystal_density_diffrn 1.787
_exptl_crystal_density_method 'not measured'
_exptl_crystal_description prismatic
_exptl_crystal_F_000 1784
_exptl_crystal_size_max 0.18
_exptl_crystal_size_mid 0.12
_exptl_crystal_size_min 0.12
_refine_diff_density_max 0.925
_refine_diff_density_min -0.383
_refine_diff_density_rms 0.082
_refine_ls_extinction_method none
_refine_ls_goodness_of_fit_ref 0.982
_refine_ls_hydrogen_treatment constr
_refine_ls_matrix_type full
_refine_ls_number_parameters 739
_refine_ls_number_reflns 10597
_refine_ls_number_restraints 0
_refine_ls_restrained_S_all 0.982
_refine_ls_R_factor_all 0.0488
_refine_ls_R_factor_gt 0.0288
_refine_ls_shift/su_max 0.002
_refine_ls_shift/su_mean 0
_refine_ls_structure_factor_coef Fsqd
_refine_ls_weighting_details 'calc w=1/[\s^2^(fo^2^)+(0.0307p)^2^+0.0000p] where p=(fo^2^+2fc^2^)/3'
_refine_ls_weighting_scheme calc
_refine_ls_wR_factor_gt 0.0589
_refine_ls_wR_factor_ref 0.0664
_reflns_number_gt 7843
_reflns_number_total 10597
_reflns_threshold_expression >2sigma(i)
_cod_data_source_file om8007162_si_003.cif
_cod_data_source_block carbo
_cod_depositor_comments
;
 Changing the capitalization of '_atom_type_symbol' data item
 values and the values of related data items (e. g. _atom_site_type_symbol).
 Updating the _chemical_formula_sum data item value.

 Antanas Vaitkus,
 2017-01-04

The following automatic conversions were performed:

'_exptl_absorpt_correction_type' value 'Empirical' changed to
'empirical' according to
/home/saulius/struct/CIF-dictionaries/cif_core.dic dictionary named
'cif_core.dic' version 2.4.2 from
2011-04-26.

'_refine_ls_structure_factor_coef' value 'fsqd' changed
to 'Fsqd' according to
/home/saulius/struct/CIF-dictionaries/cif_core.dic dictionary named
'cif_core.dic' version 2.4.2 from 2011-04-26.

'_atom_site_adp_type'
value 'uani' changed to 'Uani' according to
/home/saulius/struct/CIF-dictionaries/cif_core.dic dictionary named
'cif_core.dic' version 2.4.2 from 2011-04-26 (82
times).

'_atom_site_adp_type' value 'uiso' changed to 'Uiso'
according to /home/saulius/struct/CIF-dictionaries/cif_core.dic
dictionary named 'cif_core.dic' version 2.4.2 from 2011-04-26 (78
times).

'_atom_site_refinement_flags' value 'r' changed to 'R'
according to /home/saulius/struct/CIF-dictionaries/cif_core.dic
dictionary named 'cif_core.dic' version 2.4.2 from 2011-04-26 (78
times).

Automatic conversion script
Id: cif_fix_values 1715 2011-07-08 13:25:40Z adriana 
;
_cod_original_sg_symbol_H-M P-1
_cod_original_formula_sum 'c27 h39 n o11 re2'
_cod_database_code 4068333

loop_
_symmetry_equiv_pos_as_xyz
'x, y, z'
'-x, -y, -z'

loop_
_atom_site_label
_atom_site_type_symbol
_atom_site_fract_x
_atom_site_fract_y
_atom_site_fract_z
_atom_site_U_iso_or_equiv
_atom_site_adp_type
_atom_site_occupancy
_atom_site_symmetry_multiplicity
_atom_site_calc_flag
_atom_site_refinement_flags
re1a Re 0.64043(2) 0.270297(13) 0.010565(14) 0.06073(8) Uani 1 1 d .
re2a Re 0.42574(2) 0.171212(13) 0.006510(14) 0.06008(8) Uani 1 1 d .
c11a C 0.7756(6) 0.3320(4) 0.0219(4) 0.0798(19) Uani 1 1 d .
o11a O 0.8590(4) 0.3685(3) 0.0296(3) 0.1078(17) Uani 1 1 d .
c12a C 0.7252(5) 0.1757(4) 0.0311(4) 0.0707(17) Uani 1 1 d .
o12a O 0.7761(4) 0.1215(3) 0.0417(3) 0.1092(17) Uani 1 1 d .
c13a C 0.6441(5) 0.2427(4) -0.1028(4) 0.0772(18) Uani 1 1 d .
o13a O 0.6496(5) 0.2268(3) -0.1692(3) 0.1166(18) Uani 1 1 d .
c14a C 0.5380(6) 0.3602(4) -0.0031(4) 0.0799(19) Uani 1 1 d .
o14a O 0.4807(4) 0.4116(3) -0.0093(3) 0.1168(18) Uani 1 1 d .
c21a C 0.2952(6) 0.1059(4) 0.0057(3) 0.0724(17) Uani 1 1 d .
o21a O 0.2163(4) 0.0654(3) 0.0065(3) 0.0853(13) Uani 1 1 d .
c22a C 0.5145(5) 0.0913(4) -0.0548(4) 0.0721(17) Uani 1 1 d .
o22a O 0.5673(4) 0.0454(3) -0.0886(3) 0.1087(17) Uani 1 1 d .
c23a C 0.4967(6) 0.1395(4) 0.1055(4) 0.083(2) Uani 1 1 d .
o23a O 0.5349(5) 0.1213(3) 0.1633(3) 0.133(2) Uani 1 1 d .
c24a C 0.3593(5) 0.2629(4) 0.0686(4) 0.0805(19) Uani 1 1 d .
o24a O 0.3181(5) 0.3138(3) 0.1040(4) 0.133(2) Uani 1 1 d .
c25a C 0.3822(6) 0.2196(4) -0.0915(4) 0.085(2) Uani 1 1 d .
o25a O 0.3586(5) 0.2457(4) -0.1462(3) 0.125(2) Uani 1 1 d .
c1a C 0.6269(5) 0.3008(4) 0.1351(4) 0.0684(16) Uani 1 1 d .
c2a C 0.6989(7) 0.2800(5) 0.2655(4) 0.132(3) Uani 1 1 d .
h2aa H 0.7546 0.2494 0.2913 0.198 Uiso 1 1 calc R
h2ba H 0.6249 0.2677 0.2804 0.198 Uiso 1 1 calc R
h2ca H 0.7149 0.335 0.2807 0.198 Uiso 1 1 calc R
o1a O 0.5681(4) 0.3486(3) 0.1704(3) 0.0989(15) Uani 1 1 d .
o2a O 0.7023(4) 0.2620(3) 0.1811(3) 0.0978(14) Uani 1 1 d .
re1b Re 1.14529(2) 0.769225(14) 0.467359(15) 0.06657(9) Uani 1 1 d .
re2b Re 0.95107(2) 0.651252(14) 0.462111(14) 0.06271(8) Uani 1 1 d .
c11b C 1.2591(7) 0.8489(5) 0.4759(5) 0.101(2) Uani 1 1 d .
o11b O 1.3290(5) 0.8959(3) 0.4802(4) 0.141(2) Uani 1 1 d .
c12b C 1.1067(6) 0.8007(4) 0.5749(5) 0.086(2) Uani 1 1 d .
o12b O 1.0837(5) 0.8191(4) 0.6380(3) 0.132(2) Uani 1 1 d .
c13b C 1.2524(5) 0.6890(4) 0.4977(4) 0.0807(19) Uani 1 1 d .
o13b O 1.3157(4) 0.6430(3) 0.5153(3) 0.1193(19) Uani 1 1 d .
c14b C 1.1611(6) 0.7368(4) 0.3546(5) 0.085(2) Uani 1 1 d .
o14b O 1.1691(5) 0.7180(3) 0.2892(3) 0.1208(19) Uani 1 1 d .
c21b C 0.8325(6) 0.5756(4) 0.4563(4) 0.0769(18) Uani 1 1 d .
o21b O 0.7586(4) 0.5296(3) 0.4524(3) 0.0941(14) Uani 1 1 d .
c22b C 1.0288(6) 0.6223(4) 0.5610(4) 0.081(2) Uani 1 1 d .
o22b O 1.0721(5) 0.6064(3) 0.6170(3) 0.1129(18) Uani 1 1 d .
c23b C 0.8705(6) 0.7349(4) 0.5284(4) 0.0810(19) Uani 1 1 d .
o23b O 0.8245(4) 0.7806(3) 0.5657(3) 0.121(2) Uani 1 1 d .
c24b C 0.8970(6) 0.6982(4) 0.3663(4) 0.0802(19) Uani 1 1 d .
o24b O 0.8646(4) 0.7240(3) 0.3117(3) 0.1114(17) Uani 1 1 d .
c25b C 1.0551(5) 0.5821(4) 0.4008(4) 0.0736(17) Uani 1 1 d .
o25b O 1.1151(4) 0.5429(3) 0.3651(3) 0.1055(17) Uani 1 1 d .
c1b C 1.0241(6) 0.8533(4) 0.4322(4) 0.0799(19) Uani 1 1 d .
c2b C 0.8746(7) 0.9458(4) 0.4688(6) 0.149(4) Uani 1 1 d .
h2ab H 0.8369 0.9649 0.5149 0.224 Uiso 1 1 calc R
h2bb H 0.8201 0.9211 0.4291 0.224 Uiso 1 1 calc R
h2cb H 0.9105 0.989 0.4492 0.224 Uiso 1 1 calc R
o1b O 1.0051(5) 0.8759(3) 0.3680(3) 0.1255(19) Uani 1 1 d .
o2b O 0.9603(5) 0.8887(3) 0.4886(3) 0.1170(17) Uani 1 1 d .
n1 N 0.4752(4) 0.5475(3) 0.2789(3) 0.0615(12) Uani 1 1 d .
c111 C 0.4735(5) 0.4671(3) 0.3093(3) 0.0710(17) Uani 1 1 d .
h11a H 0.4628 0.4271 0.2642 0.085 Uiso 1 1 calc R
h11b H 0.5475 0.459 0.3352 0.085 Uiso 1 1 calc R
c112 C 0.3870(6) 0.4542(4) 0.3645(4) 0.109(3) Uani 1 1 d .
h11c H 0.312 0.46 0.339 0.13 Uiso 1 1 calc R
h11d H 0.3962 0.4937 0.4102 0.13 Uiso 1 1 calc R
c113 C 0.3968(7) 0.3723(5) 0.3910(5) 0.120(3) Uani 1 1 d .
h11e H 0.4743 0.365 0.4113 0.143 Uiso 1 1 calc R
h11f H 0.3483 0.3697 0.4338 0.143 Uiso 1 1 calc R
c114 C 0.3668(10) 0.3099(6) 0.3307(7) 0.208(6) Uani 1 1 d .
h11g H 0.3786 0.2606 0.3509 0.312 Uiso 1 1 calc R
h11h H 0.413 0.3127 0.2875 0.312 Uiso 1 1 calc R
h11i H 0.2883 0.3143 0.313 0.312 Uiso 1 1 calc R
c121 C 0.3601(5) 0.5665(4) 0.2423(4) 0.0751(18) Uani 1 1 d .
h12a H 0.3068 0.5709 0.2829 0.09 Uiso 1 1 calc R
h12b H 0.3649 0.6175 0.2238 0.09 Uiso 1 1 calc R
c122 C 0.3125(5) 0.5080(4) 0.1747(4) 0.085(2) Uani 1 1 d .
h12c H 0.3647 0.5033 0.1334 0.103 Uiso 1 1 calc R
h12d H 0.3059 0.4568 0.1927 0.103 Uiso 1 1 calc R
c123 C 0.1995(6) 0.5315(5) 0.1421(5) 0.110(3) Uani 1 1 d .
h12e H 0.2059 0.5838 0.1269 0.131 Uiso 1 1 calc R
h12f H 0.1471 0.534 0.1832 0.131 Uiso 1 1 calc R
c124 C 0.1512(6) 0.4776(4) 0.0729(5) 0.116(3) Uani 1 1 d .
h12g H 0.0788 0.4967 0.055 0.174 Uiso 1 1 calc R
h12h H 0.1421 0.4259 0.0877 0.174 Uiso 1 1 calc R
h12i H 0.2017 0.4754 0.0314 0.174 Uiso 1 1 calc R
c131 C 0.5599(4) 0.5453(3) 0.2171(3) 0.0702(16) Uani 1 1 d .
h13a H 0.5382 0.5028 0.176 0.084 Uiso 1 1 calc R
h13b H 0.5535 0.5939 0.1937 0.084 Uiso 1 1 calc R
c132 C 0.6823(5) 0.5350(3) 0.2435(4) 0.0767(18) Uani 1 1 d .
h13c H 0.6903 0.4875 0.2687 0.092 Uiso 1 1 calc R
h13d H 0.7074 0.5791 0.2818 0.092 Uiso 1 1 calc R
c133 C 0.7557(5) 0.5295(4) 0.1750(4) 0.101(2) Uani 1 1 d .
h13e H 0.7263 0.4876 0.1355 0.121 Uiso 1 1 calc R
h13f H 0.7494 0.5783 0.1519 0.121 Uiso 1 1 calc R
c134 C 0.8769(6) 0.5148(5) 0.1945(5) 0.131(3) Uani 1 1 d .
h13g H 0.9171 0.5121 0.1476 0.196 Uiso 1 1 calc R
h13h H 0.8846 0.466 0.2162 0.196 Uiso 1 1 calc R
h13i H 0.9079 0.5568 0.2323 0.196 Uiso 1 1 calc R
c141 C 0.5070(5) 0.6087(4) 0.3483(3) 0.0770(18) Uani 1 1 d .
h14a H 0.4481 0.6091 0.3849 0.092 Uiso 1 1 calc R
h14b H 0.5765 0.5922 0.375 0.092 Uiso 1 1 calc R
c142 C 0.5240(6) 0.6905(4) 0.3313(4) 0.095(2) Uani 1 1 d .
h14c H 0.4548 0.7081 0.3052 0.114 Uiso 1 1 calc R
h14d H 0.5837 0.6912 0.2955 0.114 Uiso 1 1 calc R
c143 C 0.5553(7) 0.7469(5) 0.4048(5) 0.123(3) Uani 1 1 d .
h14e H 0.4929 0.7478 0.4386 0.148 Uiso 1 1 calc R
h14f H 0.6206 0.7261 0.4326 0.148 Uiso 1 1 calc R
c144 C 0.5810(8) 0.8265(5) 0.3942(6) 0.169(4) Uani 1 1 d .
h14g H 0.5986 0.8567 0.4446 0.254 Uiso 1 1 calc R
h14h H 0.5167 0.8489 0.368 0.254 Uiso 1 1 calc R
h14i H 0.6451 0.8273 0.363 0.254 Uiso 1 1 calc R
n2 N 0.0246(4) 0.9942(3) 0.1968(3) 0.0808(15) Uani 1 1 d .
c211 C 0.0211(6) 0.9214(4) 0.1361(4) 0.095(2) Uani 1 1 d .
h21a H -0.0421 0.9264 0.0978 0.115 Uiso 1 1 calc R
h21b H 0.09 0.9208 0.1086 0.115 Uiso 1 1 calc R
c212 C 0.0101(8) 0.8445(5) 0.1663(5) 0.130(3) Uani 1 1 d .
h21c H -0.0562 0.8446 0.1964 0.156 Uiso 1 1 calc R
h21d H 0.0763 0.8357 0.2008 0.156 Uiso 1 1 calc R
c213 C -0.0012(11) 0.7789(5) 0.0977(6) 0.188(6) Uani 1 1 d .
h21e H -0.0445 0.7996 0.0548 0.225 Uiso 1 1 calc R
h21f H 0.0744 0.7685 0.0806 0.225 Uiso 1 1 calc R
c214 C -0.0462(10) 0.7122(7) 0.1056(7) 0.221(7) Uani 1 1 d .
h21g H -0.0505 0.6792 0.056 0.332 Uiso 1 1 calc R
h21h H -0.1211 0.7203 0.1231 0.332 Uiso 1 1 calc R
h21i H -0.0004 0.6872 0.1437 0.332 Uiso 1 1 calc R
c221 C -0.0799(5) 0.9974(4) 0.2454(4) 0.084(2) Uani 1 1 d .
h22a H -0.0772 0.953 0.2754 0.101 Uiso 1 1 calc R
h22b H -0.0747 1.0448 0.2828 0.101 Uiso 1 1 calc R
c222 C -0.1946(6) 0.9962(6) 0.1987(5) 0.130(3) Uani 1 1 d .
h22c H -0.1932 0.9581 0.1519 0.156 Uiso 1 1 calc R
h22d H -0.2085 1.0475 0.1818 0.156 Uiso 1 1 calc R
c223 C -0.2917(7) 0.9750(6) 0.2476(5) 0.135(4) Uani 1 1 d .
h22e H -0.3619 0.9681 0.2143 0.162 Uiso 1 1 calc R
h22f H -0.2751 0.9259 0.2684 0.162 Uiso 1 1 calc R
c224 C -0.3044(7) 1.0341(6) 0.3088(6) 0.165(4) Uani 1 1 d .
h22g H -0.3645 1.0203 0.3393 0.248 Uiso 1 1 calc R
h22h H -0.3225 1.0824 0.288 0.248 Uiso 1 1 calc R
h22i H -0.2349 1.0408 0.3417 0.248 Uiso 1 1 calc R
c231 C 0.1264(5) 0.9948(4) 0.2551(4) 0.090(2) Uani 1 1 d .
h23a H 0.1201 0.95 0.2839 0.109 Uiso 1 1 calc R
h23b H 0.1234 1.0418 0.2927 0.109 Uiso 1 1 calc R
c232 C 0.2414(6) 0.9924(5) 0.2218(5) 0.127(3) Uani 1 1 d .
h23c H 0.2524 1.0394 0.1971 0.153 Uiso 1 1 calc R
h23d H 0.2446 0.9473 0.1818 0.153 Uiso 1 1 calc R
c233 C 0.3376(8) 0.9869(7) 0.2872(6) 0.161(4) Uani 1 1 d .
h23e H 0.3209 0.9435 0.3159 0.193 Uiso 1 1 calc R
h23f H 0.4082 0.9753 0.2628 0.193 Uiso 1 1 calc R
c234 C 0.3522(10) 1.0551(8) 0.3401(8) 0.236(7) Uani 1 1 d .
h23g H 0.4102 1.0471 0.3803 0.354 Uiso 1 1 calc R
h23h H 0.2823 1.0677 0.3636 0.354 Uiso 1 1 calc R
h23i H 0.3742 1.0976 0.3127 0.354 Uiso 1 1 calc R
c241 C 0.0283(6) 1.0641(4) 0.1514(4) 0.095(2) Uani 1 1 d .
h24a H 0.0945 1.0592 0.121 0.114 Uiso 1 1 calc R
h24b H -0.038 1.0614 0.1143 0.114 Uiso 1 1 calc R
c242 C 0.0321(8) 1.1435(5) 0.1983(5) 0.127(3) Uani 1 1 d .
h24c H 0.0954 1.1459 0.2377 0.153 Uiso 1 1 calc R
h24d H -0.0369 1.1509 0.2255 0.153 Uiso 1 1 calc R
c243 C 0.0440(8) 1.2091(6) 0.1494(6) 0.142(3) Uani 1 1 d .
h24e H 0.1159 1.2035 0.1254 0.171 Uiso 1 1 calc R
h24f H -0.0158 1.2036 0.1072 0.171 Uiso 1 1 calc R
c244 C 0.0390(8) 1.2889(5) 0.1921(6) 0.164(4) Uani 1 1 d .
h24g H 0.0463 1.3269 0.1561 0.247 Uiso 1 1 calc R
h24h H 0.0998 1.2961 0.2326 0.247 Uiso 1 1 calc R
h24i H -0.0323 1.2957 0.2154 0.247 Uiso 1 1 calc R

loop_
_atom_site_aniso_label
_atom_site_aniso_U_11
_atom_site_aniso_U_22
_atom_site_aniso_U_33
_atom_site_aniso_U_23
_atom_site_aniso_U_13
_atom_site_aniso_U_12
re1a 0.06800(17) 0.05105(14) 0.06485(17) 0.00918(12) 0.01319(12) 0.00072(12)
re2a 0.06453(16) 0.05412(15) 0.06244(16) 0.00843(12) 0.00843(12) 0.00075(12)
c11a 0.089(5) 0.065(4) 0.086(5) 0.004(4) 0.022(4) -0.002(4)
o11a 0.087(3) 0.097(4) 0.138(5) 0.003(3) 0.025(3) -0.033(3)
c12a 0.060(4) 0.077(5) 0.075(4) 0.008(4) 0.008(3) -0.003(3)
o12a 0.100(4) 0.085(4) 0.144(5) 0.029(3) -0.004(3) 0.029(3)
c13a 0.085(5) 0.066(4) 0.085(5) 0.015(4) 0.022(4) -0.007(3)
o13a 0.142(5) 0.135(5) 0.078(4) 0.014(3) 0.036(3) 0.003(3)
c14a 0.091(5) 0.058(4) 0.094(5) 0.018(4) 0.018(4) 0.002(4)
o14a 0.127(4) 0.073(3) 0.156(5) 0.033(3) 0.012(4) 0.027(3)
c21a 0.087(5) 0.068(4) 0.064(4) 0.013(3) 0.009(4) 0.006(4)
o21a 0.076(3) 0.098(3) 0.082(3) 0.012(3) 0.009(2) -0.025(3)
c22a 0.074(4) 0.067(4) 0.076(5) 0.011(3) 0.009(4) -0.005(3)
o22a 0.117(4) 0.084(3) 0.125(4) -0.013(3) 0.044(3) 0.015(3)
c23a 0.098(5) 0.070(4) 0.082(5) 0.015(4) -0.003(4) -0.022(4)
o23a 0.167(5) 0.132(5) 0.103(4) 0.059(4) -0.041(4) -0.041(4)
c24a 0.080(5) 0.076(5) 0.087(5) 0.009(4) 0.021(4) -0.004(4)
o24a 0.129(5) 0.095(4) 0.168(6) -0.035(4) 0.050(4) 0.024(3)
c25a 0.086(5) 0.090(5) 0.082(5) 0.022(4) 0.012(4) 0.010(4)
o25a 0.133(5) 0.159(5) 0.095(4) 0.068(4) -0.005(3) 0.009(4)
c1a 0.070(4) 0.064(4) 0.072(4) 0.010(3) 0.008(4) -0.002(3)
c2a 0.164(8) 0.151(8) 0.075(6) 0.010(5) -0.015(5) 0.023(6)
o1a 0.114(4) 0.104(4) 0.075(3) -0.008(3) 0.015(3) 0.027(3)
o2a 0.113(4) 0.109(4) 0.069(3) 0.006(3) -0.004(3) 0.024(3)
re1b 0.06910(17) 0.06068(16) 0.07175(18) 0.00883(13) 0.01654(13) 0.00007(13)
re2b 0.06254(16) 0.05868(15) 0.06778(17) 0.00610(12) 0.01384(12) 0.00292(12)
c11b 0.099(6) 0.092(6) 0.114(6) 0.010(5) 0.031(5) -0.002(5)
o11b 0.113(4) 0.111(4) 0.200(6) 0.010(4) 0.034(4) -0.051(4)
c12b 0.091(5) 0.067(4) 0.099(6) 0.004(4) 0.009(5) 0.000(4)
o12b 0.165(5) 0.145(5) 0.079(4) -0.021(4) 0.027(4) -0.005(4)
c13b 0.061(4) 0.083(5) 0.101(5) 0.019(4) 0.012(4) 0.001(4)
o13b 0.083(4) 0.114(4) 0.167(5) 0.046(4) 0.000(3) 0.026(3)
c14b 0.084(5) 0.082(5) 0.093(5) 0.018(4) 0.029(4) 0.017(4)
o14b 0.156(5) 0.134(5) 0.078(4) 0.013(3) 0.051(4) 0.032(4)
c21b 0.081(5) 0.060(4) 0.092(5) 0.011(4) 0.019(4) 0.006(4)
o21b 0.087(3) 0.084(3) 0.113(4) 0.014(3) 0.012(3) -0.019(3)
c22b 0.094(5) 0.059(4) 0.090(6) 0.009(4) 0.016(4) 0.003(4)
o22b 0.141(5) 0.111(4) 0.089(4) 0.034(3) -0.013(3) -0.001(3)
c23b 0.087(5) 0.069(4) 0.089(5) 0.005(4) 0.031(4) 0.002(4)
o23b 0.127(4) 0.087(4) 0.151(5) -0.009(3) 0.071(4) 0.016(3)
c24b 0.076(5) 0.082(5) 0.084(5) 0.012(4) 0.014(4) 0.001(4)
o24b 0.128(4) 0.116(4) 0.091(4) 0.030(3) -0.010(3) 0.001(3)
c25b 0.067(4) 0.072(4) 0.082(5) 0.008(4) 0.010(4) 0.001(3)
o25b 0.094(3) 0.100(4) 0.121(4) -0.012(3) 0.039(3) 0.024(3)
c1b 0.102(5) 0.068(4) 0.073(5) 0.013(4) 0.026(4) 0.003(4)
c2b 0.138(8) 0.111(7) 0.209(10) 0.044(7) 0.042(7) 0.064(6)
o1b 0.180(6) 0.104(4) 0.099(4) 0.029(3) 0.022(4) 0.040(4)
o2b 0.131(4) 0.105(4) 0.126(4) 0.039(3) 0.046(4) 0.042(3)
n1 0.057(3) 0.068(3) 0.060(3) 0.004(3) 0.014(2) 0.009(2)
c111 0.063(4) 0.082(4) 0.073(4) 0.019(3) 0.019(3) 0.008(3)
c112 0.119(6) 0.099(6) 0.120(6) 0.031(5) 0.066(5) 0.013(5)
c113 0.138(7) 0.106(7) 0.127(7) 0.027(6) 0.067(6) -0.005(6)
c114 0.275(15) 0.145(10) 0.218(13) 0.021(9) 0.111(11) -0.071(10)
c121 0.057(4) 0.083(4) 0.085(5) 0.010(4) 0.008(3) 0.015(3)
c122 0.064(4) 0.093(5) 0.096(5) 0.004(4) 0.002(4) -0.005(4)
c123 0.090(6) 0.122(6) 0.112(6) 0.014(5) -0.023(5) 0.003(5)
c124 0.097(6) 0.128(7) 0.121(7) 0.023(6) -0.027(5) -0.001(5)
c131 0.061(4) 0.077(4) 0.073(4) 0.009(3) 0.014(3) -0.002(3)
c132 0.068(4) 0.075(4) 0.085(5) -0.004(4) 0.017(4) -0.001(3)
c133 0.078(5) 0.123(6) 0.100(6) -0.010(5) 0.030(4) -0.008(4)
c134 0.068(5) 0.172(8) 0.142(7) -0.024(6) 0.015(5) 0.012(5)
c141 0.076(4) 0.081(5) 0.072(4) -0.004(4) 0.020(3) -0.003(4)
c142 0.092(5) 0.081(5) 0.108(6) -0.003(4) 0.015(4) -0.004(4)
c143 0.124(7) 0.095(6) 0.146(8) -0.021(6) 0.033(6) -0.019(5)
c144 0.162(9) 0.099(7) 0.235(12) -0.035(7) 0.040(8) -0.035(6)
n2 0.078(4) 0.101(4) 0.069(4) 0.023(3) 0.024(3) 0.016(3)
c211 0.100(5) 0.119(6) 0.067(5) -0.004(4) 0.024(4) 0.010(5)
c212 0.189(9) 0.098(6) 0.111(7) 0.016(5) 0.050(6) 0.014(6)
c213 0.325(17) 0.090(7) 0.156(9) -0.025(7) 0.135(10) -0.004(9)
c214 0.210(12) 0.210(14) 0.224(14) -0.094(12) 0.087(10) -0.052(11)
c221 0.088(5) 0.100(5) 0.073(4) 0.028(4) 0.026(4) 0.022(4)
c222 0.093(6) 0.206(10) 0.102(6) 0.047(6) 0.038(5) 0.039(6)
c223 0.091(6) 0.202(10) 0.101(7) -0.026(7) 0.009(5) 0.016(6)
c224 0.112(7) 0.215(12) 0.169(10) 0.025(9) 0.007(7) 0.015(8)
c231 0.087(5) 0.108(6) 0.082(5) 0.023(4) 0.024(4) 0.013(4)
c232 0.087(6) 0.182(9) 0.120(7) 0.032(6) 0.036(5) 0.015(6)
c233 0.101(7) 0.218(13) 0.156(10) -0.008(9) 0.019(7) 0.019(8)
c234 0.189(12) 0.274(17) 0.219(15) -0.073(13) 0.020(10) -0.013(11)
c241 0.103(5) 0.110(6) 0.082(5) 0.032(5) 0.037(4) 0.018(5)
c242 0.177(9) 0.106(7) 0.114(7) 0.042(6) 0.062(6) 0.020(6)
c243 0.149(8) 0.139(8) 0.156(9) 0.064(7) 0.044(7) 0.002(7)
c244 0.178(10) 0.124(8) 0.209(12) 0.062(8) 0.055(8) 0.022(7)

loop_
_atom_type_symbol
_atom_type_description
_atom_type_scat_dispersion_real
_atom_type_scat_dispersion_imag
_atom_type_scat_source
C C 0.0033 0.0016 'international tables vol c tables 4.2.6.8 and 6.1.1.4'
H H 0 0 'international tables vol c tables 4.2.6.8 and 6.1.1.4'
N N 0.0061 0.0033 'international tables vol c tables 4.2.6.8 and 6.1.1.4'
O O 0.0106 0.006 'international tables vol c tables 4.2.6.8 and 6.1.1.4'
Re Re -1.0185 7.231 'international tables vol c tables 4.2.6.8 and 6.1.1.4'

loop_
_geom_angle_atom_site_label_1
_geom_angle_atom_site_label_2
_geom_angle_atom_site_label_3
_geom_angle
c11a re1a c13a 94.8(3)
c11a re1a c12a 91.7(3)
c13a re1a c12a 91.6(3)
c11a re1a c14a 94.8(3)
c13a re1a c14a 92.0(3)
c12a re1a c14a 172.3(2)
c11a re1a c1a 87.6(2)
c13a re1a c1a 177.0(3)
c12a re1a c1a 89.9(3)
c14a re1a c1a 86.1(3)
c11a re1a re2a 175.4(2)
c13a re1a re2a 89.54(18)
c12a re1a re2a 86.95(17)
c14a re1a re2a 86.32(18)
c1a re1a re2a 88.04(15)
c21a re2a c22a 95.2(2)
c21a re2a c23a 94.2(3)
c22a re2a c23a 90.2(3)
c21a re2a c24a 94.4(3)
c22a re2a c24a 170.4(2)
c23a re2a c24a 89.0(3)
c21a re2a c25a 98.1(3)
c22a re2a c25a 89.9(3)
c23a re2a c25a 167.6(3)
c24a re2a c25a 88.9(3)
c21a re2a re1a 177.58(18)
c22a re2a re1a 83.42(17)
c23a re2a re1a 83.81(18)
c24a re2a re1a 87.03(18)
c25a re2a re1a 83.9(2)
o11a c11a re1a 178.7(6)
o12a c12a re1a 178.3(6)
o13a c13a re1a 178.0(6)
o14a c14a re1a 178.6(7)
o21a c21a re2a 178.7(6)
o22a c22a re2a 178.4(6)
o23a c23a re2a 178.2(7)
o24a c24a re2a 177.7(6)
o25a c25a re2a 179.3(7)
o1a c1a o2a 115.5(6)
o1a c1a re1a 130.6(5)
o2a c1a re1a 113.8(4)
c1a o2a c2a 116.9(5)
c11b re1b c12b 91.7(3)
c11b re1b c13b 93.5(3)
c12b re1b c13b 93.4(3)
c11b re1b c14b 94.0(3)
c12b re1b c14b 171.9(3)
c13b re1b c14b 92.0(3)
c11b re1b c1b 88.5(3)
c12b re1b c1b 87.3(3)
c13b re1b c1b 177.8(3)
c14b re1b c1b 87.1(3)
c11b re1b re2b 175.2(2)
c12b re1b re2b 84.5(2)
c13b re1b re2b 89.60(18)
c14b re1b re2b 89.6(2)
c1b re1b re2b 88.39(18)
c21b re2b c25b 95.6(2)
c21b re2b c24b 96.3(3)
c25b re2b c24b 90.7(3)
c21b re2b c22b 95.5(3)
c25b re2b c22b 89.5(3)
c24b re2b c22b 168.1(3)
c21b re2b c23b 94.9(3)
c25b re2b c23b 169.3(3)
c24b re2b c23b 89.8(3)
c22b re2b c23b 87.8(3)
c21b re2b re1b 178.12(19)
c25b re2b re1b 82.57(17)
c24b re2b re1b 83.34(19)
c22b re2b re1b 84.86(19)
c23b re2b re1b 86.92(18)
o11b c11b re1b 178.7(7)
o12b c12b re1b 179.8(8)
o13b c13b re1b 179.1(6)
o14b c14b re1b 179.3(7)
o21b c21b re2b 179.2(6)
o22b c22b re2b 179.4(7)
o23b c23b re2b 178.8(6)
o24b c24b re2b 178.7(7)
o25b c25b re2b 179.3(6)
o1b c1b o2b 114.0(7)
o1b c1b re1b 129.1(5)
o2b c1b re1b 116.8(5)
c1b o2b c2b 120.0(6)
c131 n1 c121 108.5(4)
c131 n1 c141 111.7(4)
c121 n1 c141 109.2(4)
c131 n1 c111 108.8(4)
c121 n1 c111 111.0(4)
c141 n1 c111 107.7(4)
c112 c111 n1 117.3(5)
c111 c112 c113 111.5(6)
c114 c113 c112 114.2(9)
c122 c121 n1 115.9(5)
c123 c122 c121 112.2(6)
c122 c123 c124 114.3(6)
c132 c131 n1 117.1(5)
c131 c132 c133 111.1(5)
c134 c133 c132 115.1(6)
c142 c141 n1 116.9(5)
c141 c142 c143 112.6(6)
c144 c143 c142 117.0(8)
c231 n2 c241 110.5(5)
c231 n2 c211 111.9(5)
c241 n2 c211 106.3(5)
c231 n2 c221 106.1(5)
c241 n2 c221 111.0(5)
c211 n2 c221 111.1(5)
c212 c211 n2 116.5(6)
c211 c212 c213 109.7(7)
c214 c213 c212 120.8(10)
c222 c221 n2 115.9(5)
c221 c222 c223 111.8(6)
c224 c223 c222 110.0(9)
n2 c231 c232 116.6(6)
c231 c232 c233 111.1(7)
c234 c233 c232 113.6(10)
c242 c241 n2 116.8(6)
c241 c242 c243 113.3(7)
c244 c243 c242 115.3(8)

loop_
_geom_bond_atom_site_label_1
_geom_bond_atom_site_label_2
_geom_bond_distance
re1a c11a 1.899(7)
re1a c13a 1.949(7)
re1a c12a 1.962(7)
re1a c14a 1.986(7)
re1a c1a 2.155(6)
re1a re2a 3.0442(5)
re2a c21a 1.904(7)
re2a c22a 1.972(7)
re2a c23a 1.978(8)
re2a c24a 1.982(7)
re2a c25a 2.002(8)
c11a o11a 1.159(7)
c12a o12a 1.134(6)
c13a o13a 1.146(7)
c14a o14a 1.123(7)
c21a o21a 1.164(6)
c22a o22a 1.133(6)
c23a o23a 1.139(7)
c24a o24a 1.131(7)
c25a o25a 1.107(7)
c1a o1a 1.208(6)
c1a o2a 1.375(7)
c2a o2a 1.447(7)
re1b c11b 1.900(8)
re1b c12b 1.946(8)
re1b c13b 1.963(7)
re1b c14b 1.969(8)
re1b c1b 2.142(7)
re1b re2b 3.0470(5)
re2b c21b 1.898(7)
re2b c25b 1.976(7)
re2b c24b 1.985(8)
re2b c22b 1.989(8)
re2b c23b 2.003(7)
c11b o11b 1.146(7)
c12b o12b 1.141(8)
c13b o13b 1.139(7)
c14b o14b 1.139(7)
c21b o21b 1.168(7)
c22b o22b 1.120(7)
c23b o23b 1.115(6)
c24b o24b 1.128(7)
c25b o25b 1.137(6)
c1b o1b 1.220(7)
c1b o2b 1.354(7)
c2b o2b 1.461(8)
n1 c131 1.508(6)
n1 c121 1.510(6)
n1 c141 1.511(7)
n1 c111 1.533(7)
c111 c112 1.478(8)
c112 c113 1.531(9)
c113 c114 1.418(11)
c121 c122 1.510(7)
c122 c123 1.486(8)
c123 c124 1.488(9)
c131 c132 1.502(7)
c132 c133 1.505(8)
c133 c134 1.477(8)
c141 c142 1.484(8)
c142 c143 1.515(9)
c143 c144 1.434(10)
n2 c231 1.507(7)
n2 c241 1.513(8)
n2 c211 1.522(8)
n2 c221 1.537(7)
c211 c212 1.485(9)
c212 c213 1.521(11)
c213 c214 1.288(12)
c221 c222 1.523(9)
c222 c223 1.540(10)
c223 c224 1.383(11)
c231 c232 1.512(8)
c232 c233 1.550(11)
c233 c234 1.390(12)
c241 c242 1.490(9)
c242 c243 1.498(9)
c243 c244 1.472(11)

loop_
_geom_torsion_atom_site_label_1
_geom_torsion_atom_site_label_2
_geom_torsion_atom_site_label_3
_geom_torsion_atom_site_label_4
_geom_torsion
c12a re1a c1a o2a 17.1(4)
c12b re1b c1b o2b -6.7(5)
